data_7703340
loop_
_publ_author_name
'Dickie, Tara K. K.'
'MacNeil, Connor S.'
'Hayes, Paul G.'

_publ_section_title
;
 Consecutive N<sub>2</sub> loss from a uranium diphosphazide complex.
;
_journal_issue 3
_journal_name_full 'Dalton transactions (Cambridge, England : 2003)'
_journal_page_first 578
_journal_page_last 582
_journal_paper_doi 10.1039/c9dt04517a
_journal_volume 49
_journal_year 2020
_chemical_formula_moiety 'C42 H32 Cl2 N6 O2 P2 U'
_chemical_formula_sum 'C42 H32 Cl2 N6 O2 P2 U'
_chemical_formula_weight 1023.60
_chemical_name_systematic Phosphazide-UCl2
_space_group_crystal_system triclinic
_space_group_IT_number 2
_space_group_name_Hall '-P 1'
_space_group_name_H-M_alt 'P -1'
_atom_sites_solution_hydrogens geom
_atom_sites_solution_primary direct
_audit_creation_date 2019-07-19
_audit_creation_method
;
Olex2 1.2
(compiled 2018.05.29 svn.r3508 for OlexSys, GUI svn.r5506)
;
_audit_update_record
;
2019-07-19 deposited with the CCDC.	2019-11-28 downloaded from the CCDC.
;
_cell_angle_alpha 103.8451(5)
_cell_angle_beta 95.7658(6)
_cell_angle_gamma 102.8388(6)
_cell_formula_units_Z 2
_cell_length_a 10.72961(8)
_cell_length_b 11.58355(6)
_cell_length_c 19.45445(11)
_cell_measurement_reflns_used 74553
_cell_measurement_temperature 100.0(2)
_cell_measurement_theta_max 79.9290
_cell_measurement_theta_min 4.0340
_cell_volume 2258.64(3)
_computing_cell_refinement 'CrysAlisPro 1.171.38.43 (Rigaku OD, 2015)'
_computing_data_collection 'CrysAlisPro 1.171.38.43 (Rigaku OD, 2015)'
_computing_data_reduction 'CrysAlisPro 1.171.38.43 (Rigaku OD, 2015)'
_computing_molecular_graphics 'Olex2 (Dolomanov et al., 2009)'
_computing_publication_material 'Olex2 (Dolomanov et al., 2009)'
_computing_structure_refinement 'ShelXL (Sheldrick, 2015)'
_computing_structure_solution 'ShelXT (Sheldrick, 2015)'
_diffrn_ambient_environment N~2~
_diffrn_ambient_temperature 100.0(2)
_diffrn_detector 'CCD plate'
_diffrn_detector_type 'Pilatus 200/300K'
_diffrn_measured_fraction_theta_full 1.000
_diffrn_measured_fraction_theta_max 0.989
_diffrn_measurement_details
;
List of Runs (angles in degrees, time in seconds):

  # Type    Start    End  Width  t~exp~   \w     \q     \k     \f   Frames
#--------------------------------------------------------------------------
  1  \w   -108.00 -34.00   0.50    0.50    --  -38.50 -24.00 112.14  148
  2  \w    -50.00  25.00   0.50    0.50    --  -38.50  57.00-120.00  150
  3  \w   -103.00 -15.00   0.50    0.50    --  -38.50 -77.00  60.00  176
  4  \w   -103.00 -15.00   0.50    0.50    --  -38.50 -77.00 -60.00  176
  5  \w   -108.00 -33.00   0.50    0.50    --  -38.50 -19.00-180.00  150
  6  \w   -103.00 -15.00   0.50    0.50    --  -38.50 -77.00   0.00  176
  7  \w    -90.00  -2.00   0.50    0.50    --  -38.50 125.00   0.00  176
  8  \w   -103.00 -15.00   0.50    0.50    --  -38.50 -77.00-180.00  176
  9  \w   -103.00 -15.00   0.50    0.50    --  -38.50 -77.00-120.00  176
 10  \w   -103.00 -15.00   0.50    0.50    --  -38.50 -77.00 120.00  176
 11  \w     23.00 101.00   0.50    0.50    --   50.22-125.00-120.00  156
 12  \w     27.00 115.00   0.50    0.50    --   50.22  77.00 -30.00  176
 13  \w     27.00 115.00   0.50    0.50    --   50.22  77.00 -90.00  176
 14  \w     27.00 115.00   0.50    0.50    --   50.22  77.00-180.00  176
 15  \w     27.00 115.00   0.50    0.50    --   50.22  77.00  90.00  176
 16  \w     27.00 115.00   0.50    0.50    --   50.22  77.00   0.00  176
 17  \w     23.00 101.00   0.50    0.50    --   50.22-125.00  60.00  156
 18  \w     27.00 115.00   0.50    0.50    --   50.22  77.00  30.00  176
 19  \w     27.00 115.00   0.50    0.50    --   50.22  77.00  60.00  176
 20  \w     27.00 115.00   0.50    0.50    --   50.22  77.00 120.00  176
 21  \w     27.00 115.00   0.50    0.50    --   50.22  77.00 150.00  176
 22  \w     27.00 115.00   0.50    0.50    --   50.22  77.00-150.00  176
 23  \w     27.00 115.00   0.50    0.50    --   50.22  77.00 -60.00  176
 24  \w     27.00 115.00   0.50    0.50    --   50.22  77.00-120.00  176
 25  \w     88.00 176.00   0.50    1.38    --  111.00  77.00 -60.00  176
 26  \w     98.00 174.00   0.50    1.38    --  111.00  61.00 -30.00  152
 27  \w     41.00 116.00   0.50    1.38    --  111.00-111.00 -30.00  150
 28  \w     98.00 174.00   0.50    1.38    --  111.00  61.00   0.00  152
 29  \w     88.00 176.00   0.50    1.38    --  111.00  77.00-120.00  176
 30  \w     88.00 176.00   0.50    1.38    --  111.00  77.00 -30.00  176
 31  \w     41.00 116.00   0.50    1.38    --  111.00-111.00 -60.00  150
 32  \w     41.00 116.00   0.50    1.38    --  111.00-111.00-150.00  150
 33  \w     48.00 124.00   0.50    1.38    --  111.00 -61.00 -60.00  152
 34  \w     88.00 176.00   0.50    1.38    --  111.00  77.00  90.00  176
 35  \w     88.00 176.00   0.50    1.38    --  111.00  77.00-150.00  176
 36  \w     88.00 176.00   0.50    1.38    --  111.00  77.00 120.00  176
 37  \w     88.00 176.00   0.50    1.38    --  111.00  77.00   0.00  176
 38  \w     42.00 109.00   0.50    1.38    --  111.00 -94.00-120.00  134
 39  \w     41.00 116.00   0.50    1.38    --  111.00-111.00 150.00  150
 40  \w     98.00 174.00   0.50    1.38    --  111.00  61.00 150.00  152
 41  \w     88.00 176.00   0.50    1.38    --  111.00  77.00 150.00  176
 42  \w     43.00 115.00   0.50    1.38    --  111.00 -30.00  60.00  144
 43  \w     98.00 174.00   0.50    1.38    --  111.00  61.00 -90.00  152
 44  \w     88.00 176.00   0.50    1.38    --  111.00  77.00  60.00  176
 45  \w     98.00 174.00   0.50    1.38    --  111.00  61.00  30.00  152
 46  \w     88.00 176.00   0.50    1.38    --  111.00  77.00 -90.00  176
 47  \w     98.00 174.00   0.50    1.38    --  111.00  61.00-180.00  152
 48  \w     88.00 176.00   0.50    1.38    --  111.00  77.00-180.00  176
 49  \w     42.00 109.00   0.50    1.38    --  111.00 -94.00-150.00  134
 50  \w     98.00 174.00   0.50    1.38    --  111.00  61.00-150.00  152
 51  \w     41.00 116.00   0.50    1.38    --  111.00-111.00  90.00  150
 52  \w     98.00 174.00   0.50    1.38    --  111.00  61.00  60.00  152
 53  \w     98.00 174.00   0.50    1.38    --  111.00  61.00 -60.00  152
 54  \w     48.00 124.00   0.50    1.38    --  111.00 -61.00  90.00  152
 55  \w     88.00 176.00   0.50    1.38    --  111.00  77.00  30.00  176
 56  \w     42.00 109.00   0.50    1.38    --  111.00 -94.00 -30.00  134
 57  \w     42.00 109.00   0.50    1.38    --  111.00 -94.00  60.00  134
 58  \w     41.00 116.00   0.50    1.38    --  111.00-111.00  30.00  150
 59  \w     41.00 116.00   0.50    1.38    --  111.00-111.00 120.00  150
 60  \w     98.00 174.00   0.50    1.38    --  111.00  61.00  90.00  152
 61  \w     98.00 174.00   0.50    1.38    --  111.00  61.00-120.00  152
 62  \w     41.00 116.00   0.50    1.38    --  111.00-111.00 -90.00  150
 63  \w     98.00 174.00   0.50    1.38    --  111.00  61.00 120.00  152
 64  \w   -103.00 -15.00   0.50    0.50    --  -38.50 -77.00  90.00  176
 65  \w   -103.00 -15.00   0.50    0.50    --  -38.50 -77.00-150.00  176
 66  \w    -44.00  31.00   0.50    0.50    --  -38.50  19.00-150.00  150
 67  \w   -102.00 -27.00   0.50    0.50    --  -38.50 -57.00-120.00  150
 68  \w   -105.00 -35.00   0.50    0.50    --  -38.50 -38.00  30.00  140
 69  \w   -105.00 -35.00   0.50    0.50    --  -38.50 -38.00 -60.00  140
 70  \w   -105.00 -35.00   0.50    0.50    --  -38.50 -38.00  90.00  140
 71  \w   -105.00 -35.00   0.50    0.50    --  -38.50 -38.00 -90.00  140
 72  \w     47.00 117.00   0.50    0.50    --   50.22  38.00-120.00  140
 73  \w     39.00 113.00   0.50    0.50    --   50.22  57.00  60.00  148
 74  \w     47.00 117.00   0.50    0.50    --   50.22  38.00 120.00  140
 75  \w     47.00 117.00   0.50    0.50    --   50.22  38.00  60.00  140
 76  \w     47.00 117.00   0.50    0.50    --   50.22  38.00 -60.00  140
;
_diffrn_measurement_device 'four-circle diffractometer'
_diffrn_measurement_device_type 'SuperNova, Dual, Cu at zero, Pilatus 200/300K'
_diffrn_measurement_method '\w scans'
_diffrn_orient_matrix_type 'CrysAlisPro convention (1999,Acta A55,543-557)'
_diffrn_orient_matrix_UB_11 -0.1418376000
_diffrn_orient_matrix_UB_12 -0.0268347000
_diffrn_orient_matrix_UB_13 0.0125658000
_diffrn_orient_matrix_UB_21 0.0415312000
_diffrn_orient_matrix_UB_22 0.0907423000
_diffrn_orient_matrix_UB_23 0.0753041000
_diffrn_orient_matrix_UB_31 -0.0207365000
_diffrn_orient_matrix_UB_32 0.1054126000
_diffrn_orient_matrix_UB_33 -0.0316700000
_diffrn_radiation_monochromator mirror
_diffrn_radiation_probe x-ray
_diffrn_radiation_type CuK\a
_diffrn_radiation_wavelength 1.54184
_diffrn_reflns_av_R_equivalents 0.0408
_diffrn_reflns_av_unetI/netI 0.0188
_diffrn_reflns_Laue_measured_fraction_full 1.000
_diffrn_reflns_Laue_measured_fraction_max 0.989
_diffrn_reflns_limit_h_max 13
_diffrn_reflns_limit_h_min -13
_diffrn_reflns_limit_k_max 14
_diffrn_reflns_limit_k_min -13
_diffrn_reflns_limit_l_max 24
_diffrn_reflns_limit_l_min -24
_diffrn_reflns_number 87431
_diffrn_reflns_point_group_measured_fraction_full 1.000
_diffrn_reflns_point_group_measured_fraction_max 0.989
_diffrn_reflns_theta_full 67.684
_diffrn_reflns_theta_max 80.192
_diffrn_reflns_theta_min 4.065
_diffrn_source 'micro-focus sealed X-ray tube'
_diffrn_source_type 'SuperNova (Cu) X-ray Source'
_exptl_absorpt_coefficient_mu 12.192
_exptl_absorpt_correction_T_max 1.00000
_exptl_absorpt_correction_T_min 0.42461
_exptl_absorpt_correction_type multi-scan
_exptl_absorpt_process_details
;
CrysAlisPro 1.171.38.43 (Rigaku Oxford Diffraction, 2015)
Empirical absorption correction using spherical harmonics,
 implemented in SCALE3 ABSPACK scaling algorithm.
;
_exptl_crystal_colour 'clear light orange'
_exptl_crystal_colour_lustre clear
_exptl_crystal_colour_modifier light
_exptl_crystal_colour_primary orange
_exptl_crystal_density_diffrn 1.505
_exptl_crystal_description plate
_exptl_crystal_F_000 996
_exptl_crystal_preparation TD
_exptl_crystal_recrystallization_method TD
_exptl_crystal_size_max 0.5
_exptl_crystal_size_mid 0.1
_exptl_crystal_size_min 0.1
_refine_diff_density_max 1.237
_refine_diff_density_min -1.498
_refine_diff_density_rms 0.109
_refine_ls_extinction_method none
_refine_ls_goodness_of_fit_ref 1.111
_refine_ls_hydrogen_treatment constr
_refine_ls_matrix_type full
_refine_ls_number_parameters 496
_refine_ls_number_reflns 9778
_refine_ls_number_restraints 0
_refine_ls_restrained_S_all 1.111
_refine_ls_R_factor_all 0.0236
_refine_ls_R_factor_gt 0.0229
_refine_ls_shift/su_max 0.004
_refine_ls_shift/su_mean 0.000
_refine_ls_structure_factor_coef Fsqd
_refine_ls_weighting_details 'w=1/[\s^2^(Fo^2^)+(0.0227P)^2^+5.2530P] where P=(Fo^2^+2Fc^2^)/3'
_refine_ls_weighting_scheme calc
_refine_ls_wR_factor_gt 0.0549
_refine_ls_wR_factor_ref 0.0551
_reflns_Friedel_coverage 0.000
_reflns_number_gt 9635
_reflns_number_total 9778
_reflns_threshold_expression 'I > 2\s(I)'
_cod_data_source_file c9dt04517a2.cif
_cod_data_source_block ph17009
_cod_database_code 7703340
_shelx_shelxl_version_number 2014/7
_chemical_oxdiff_formula 'C46 H37 Cl2 N6 O3 P2 U1'
_chemical_oxdiff_usercomment 'Block orange crystal'
_shelx_space_group_comment
;
The symmetry employed for this shelxl refinement is uniquely defined
by the following loop, which should always be used as a source of
symmetry information in preference to the above space-group names.
They are only intended as comments.
;
_reflns_odcompleteness_completeness 99.86
_reflns_odcompleteness_iscentric 1
_reflns_odcompleteness_theta 77.17
_olex2_refinement_description
;
1. Fixed Uiso
 At 1.2 times of:
  All C(H) groups
2.a Aromatic/amide H refined with riding coordinates:
 C2(H2), C3(H3), C4(H4), C5(H5), C9(H9), C10(H10), C11(H11), C12(H12),
 C15(H15), C16(H16), C17(H17), C18(H18), C20(H20), C21(H21), C22(H22), C23(H23),
  C24(H24), C26(H26), C27(H27), C28(H28), C29(H29), C30(H30), C32(H32),
 C33(H33), C34(H34), C35(H35), C36(H36), C38(H38), C39(H39), C40(H40), C41(H41),
  C42(H42)
;
_olex2_submission_special_instructions 'No special instructions were received'
_oxdiff_exptl_absorpt_empirical_details
;
Empirical correction (ABSPACK) includes:
- Absorption correction using spherical harmonics
- Frame scaling
;
_oxdiff_exptl_absorpt_empirical_full_max 2.051
_oxdiff_exptl_absorpt_empirical_full_min 0.771

loop_
_space_group_symop_operation_xyz
'x, y, z'
'-x, -y, -z'

loop_
_atom_site_label
_atom_site_type_symbol
_atom_site_fract_x
_atom_site_fract_y
_atom_site_fract_z
_atom_site_U_iso_or_equiv
_atom_site_adp_type
_atom_site_occupancy
_atom_site_site_symmetry_order
_atom_site_calc_flag
_atom_site_refinement_flags_posn
C1 C 0.4834(3) 0.4173(3) 0.08866(15) 0.0170(5) Uani 1 1 d .
C2 C 0.4084(3) 0.3710(3) 0.02058(16) 0.0235(6) Uani 1 1 d .
H2 H 0.4262 0.3077 -0.0134 0.028 Uiso 1 1 calc R
C3 C 0.3064(3) 0.4211(3) 0.00440(17) 0.0270(7) Uani 1 1 d .
H3 H 0.2559 0.3916 -0.0409 0.032 Uiso 1 1 calc R
C4 C 0.2794(3) 0.5152(3) 0.05558(18) 0.0276(7) Uani 1 1 d .
H4 H 0.2109 0.5476 0.0438 0.033 Uiso 1 1 calc R
C5 C 0.3523(3) 0.5615(3) 0.12357(17) 0.0230(6) Uani 1 1 d .
H5 H 0.3335 0.6243 0.1573 0.028 Uiso 1 1 calc R
C6 C 0.4548(3) 0.5118(3) 0.14031(15) 0.0166(5) Uani 1 1 d .
C7 C 0.8613(3) 0.6095(3) 0.41028(15) 0.0166(5) Uani 1 1 d .
C8 C 0.8219(3) 0.7201(3) 0.42748(15) 0.0164(5) Uani 1 1 d .
C9 C 0.8984(3) 0.8227(3) 0.48139(17) 0.0228(6) Uani 1 1 d .
H9 H 0.8718 0.8952 0.4922 0.027 Uiso 1 1 calc R
C10 C 1.0126(3) 0.8166(3) 0.51829(19) 0.0292(7) Uani 1 1 d .
H10 H 1.0636 0.8848 0.5534 0.035 Uiso 1 1 calc R
C11 C 1.0503(3) 0.7068(3) 0.50209(19) 0.0301(7) Uani 1 1 d .
H11 H 1.1260 0.7016 0.5276 0.036 Uiso 1 1 calc R
C12 C 0.9771(3) 0.6055(3) 0.44885(17) 0.0240(6) Uani 1 1 d .
H12 H 1.0051 0.5337 0.4385 0.029 Uiso 1 1 calc R
C13 C 0.9794(3) 0.2622(3) 0.15330(17) 0.0201(6) Uani 1 1 d .
C14 C 0.9888(3) 0.3336(3) 0.22423(18) 0.0248(6) Uani 1 1 d .
C15 C 1.1133(4) 0.3799(4) 0.2660(2) 0.0383(9) Uani 1 1 d .
H15 H 1.1228 0.4292 0.3126 0.046 Uiso 1 1 calc R
C16 C 1.2210(3) 0.3540(4) 0.2396(2) 0.0379(9) Uani 1 1 d .
H16 H 1.3016 0.3852 0.2688 0.045 Uiso 1 1 calc R
C17 C 1.2114(3) 0.2821(3) 0.1702(2) 0.0302(7) Uani 1 1 d .
H17 H 1.2847 0.2645 0.1529 0.036 Uiso 1 1 calc R
C18 C 1.0912(3) 0.2372(3) 0.12710(18) 0.0248(6) Uani 1 1 d .
H18 H 1.0840 0.1898 0.0803 0.030 Uiso 1 1 calc R
C19 C 0.8412(3) 0.1708(3) 0.00596(16) 0.0221(6) Uani 1 1 d .
C20 C 0.9137(3) 0.2679(3) -0.01614(19) 0.0290(7) Uani 1 1 d .
H20 H 0.9562 0.3415 0.0175 0.035 Uiso 1 1 calc R
C21 C 0.9219(4) 0.2542(4) -0.0879(2) 0.0376(9) Uani 1 1 d .
H21 H 0.9703 0.3185 -0.1026 0.045 Uiso 1 1 calc R
C22 C 0.8583(4) 0.1450(4) -0.1381(2) 0.0414(10) Uani 1 1 d .
H22 H 0.8645 0.1362 -0.1863 0.050 Uiso 1 1 calc R
C23 C 0.7853(5) 0.0487(4) -0.11728(19) 0.0401(9) Uani 1 1 d .
H23 H 0.7419 -0.0241 -0.1515 0.048 Uiso 1 1 calc R
C24 C 0.7769(4) 0.0608(3) -0.04461(18) 0.0308(7) Uani 1 1 d .
H24 H 0.7288 -0.0041 -0.0303 0.037 Uiso 1 1 calc R
C25 C 0.7529(3) 0.0544(3) 0.11599(15) 0.0198(6) Uani 1 1 d .
C26 C 0.8309(4) -0.0217(3) 0.12995(18) 0.0274(7) Uani 1 1 d .
H26 H 0.9195 0.0012 0.1295 0.033 Uiso 1 1 calc R
C27 C 0.7759(4) -0.1316(3) 0.14454(18) 0.0338(8) Uani 1 1 d .
H27 H 0.8276 -0.1823 0.1541 0.041 Uiso 1 1 calc R
C28 C 0.6450(4) -0.1655(3) 0.14498(17) 0.0326(8) Uani 1 1 d .
H28 H 0.6087 -0.2393 0.1549 0.039 Uiso 1 1 calc R
C29 C 0.5662(4) -0.0909(3) 0.13080(19) 0.0349(8) Uani 1 1 d .
H29 H 0.4776 -0.1150 0.1311 0.042 Uiso 1 1 calc R
C30 C 0.6198(3) 0.0197(3) 0.11623(18) 0.0274(7) Uani 1 1 d .
H30 H 0.5675 0.0701 0.1067 0.033 Uiso 1 1 calc R
C31 C 0.5497(3) 0.6802(3) 0.44122(16) 0.0179(5) Uani 1 1 d .
C32 C 0.4201(3) 0.6317(3) 0.40943(17) 0.0243(6) Uani 1 1 d .
H32 H 0.3949 0.6264 0.3614 0.029 Uiso 1 1 calc R
C33 C 0.3295(3) 0.5915(3) 0.4499(2) 0.0316(8) Uani 1 1 d .
H33 H 0.2431 0.5583 0.4287 0.038 Uiso 1 1 calc R
C34 C 0.3659(4) 0.6003(3) 0.5215(2) 0.0310(8) Uani 1 1 d .
H34 H 0.3041 0.5726 0.5482 0.037 Uiso 1 1 calc R
C35 C 0.4936(4) 0.6498(3) 0.55366(18) 0.0280(7) Uani 1 1 d .
H35 H 0.5175 0.6566 0.6020 0.034 Uiso 1 1 calc R
C36 C 0.5863(3) 0.6895(3) 0.51385(17) 0.0226(6) Uani 1 1 d .
H36 H 0.6725 0.7222 0.5353 0.027 Uiso 1 1 calc R
C37 C 0.6714(3) 0.8823(3) 0.38580(15) 0.0171(5) Uani 1 1 d .
C38 C 0.7133(3) 0.9200(3) 0.32751(16) 0.0242(6) Uani 1 1 d .
H38 H 0.7407 0.8666 0.2920 0.029 Uiso 1 1 calc R
C39 C 0.7139(4) 1.0377(3) 0.32256(17) 0.0283(7) Uani 1 1 d .
H39 H 0.7410 1.0632 0.2835 0.034 Uiso 1 1 calc R
C40 C 0.6738(3) 1.1172(3) 0.37609(18) 0.0250(7) Uani 1 1 d .
H40 H 0.6729 1.1956 0.3723 0.030 Uiso 1 1 calc R
C41 C 0.6352(3) 1.0809(3) 0.43485(18) 0.0245(6) Uani 1 1 d .
H41 H 0.6109 1.1356 0.4712 0.029 Uiso 1 1 calc R
C42 C 0.6324(3) 0.9628(3) 0.44000(17) 0.0227(6) Uani 1 1 d .
H42 H 0.6049 0.9376 0.4791 0.027 Uiso 1 1 calc R
Cl1 Cl 0.53163(7) 0.26780(6) 0.25235(4) 0.02205(14) Uani 1 1 d .
Cl2 Cl 0.87212(8) 0.61801(7) 0.19862(5) 0.03152(17) Uani 1 1 d .
N1 N 0.7409(2) 0.2979(2) 0.12232(13) 0.0196(5) Uani 1 1 d .
N2 N 0.6375(2) 0.3016(2) 0.07744(13) 0.0179(5) Uani 1 1 d .
N3 N 0.5917(2) 0.3825(2) 0.11520(13) 0.0182(5) Uani 1 1 d .
N4 N 0.6411(2) 0.6341(2) 0.30734(13) 0.0181(5) Uani 1 1 d .
N5 N 0.5412(2) 0.6319(2) 0.25803(13) 0.0162(5) Uani 1 1 d .
N6 N 0.5402(2) 0.5423(2) 0.20512(13) 0.0175(5) Uani 1 1 d .
O1 O 0.8868(2) 0.3579(2) 0.25173(12) 0.0270(5) Uani 1 1 d .
O2 O 0.7922(2) 0.50987(18) 0.36030(10) 0.0175(4) Uani 1 1 d .
P1 P 0.82472(7) 0.19786(6) 0.09873(4) 0.01663(14) Uani 1 1 d .
P2 P 0.66824(6) 0.72739(6) 0.38771(4) 0.01403(13) Uani 1 1 d .
U1 U 0.72570(2) 0.44565(2) 0.24249(2) 0.01338(3) Uani 1 1 d .

loop_
_atom_site_aniso_label
_atom_site_aniso_U_11
_atom_site_aniso_U_22
_atom_site_aniso_U_33
_atom_site_aniso_U_23
_atom_site_aniso_U_13
_atom_site_aniso_U_12
C1 0.0185(13) 0.0172(13) 0.0151(13) 0.0041(11) 0.0001(10) 0.0058(11)
C2 0.0272(15) 0.0255(15) 0.0159(14) 0.0002(12) 0.0014(12) 0.0093(12)
C3 0.0263(16) 0.0327(17) 0.0179(15) 0.0016(13) -0.0073(12) 0.0096(13)
C4 0.0256(16) 0.0293(17) 0.0273(17) 0.0040(13) -0.0045(13) 0.0138(13)
C5 0.0257(15) 0.0218(15) 0.0211(15) 0.0008(12) 0.0019(12) 0.0116(12)
C6 0.0172(13) 0.0172(13) 0.0151(13) 0.0044(11) -0.0010(10) 0.0052(10)
C7 0.0181(13) 0.0164(13) 0.0147(13) 0.0041(10) 0.0033(10) 0.0027(10)
C8 0.0160(13) 0.0178(13) 0.0153(13) 0.0030(11) 0.0024(10) 0.0055(10)
C9 0.0224(14) 0.0175(14) 0.0235(15) -0.0033(12) -0.0013(12) 0.0071(12)
C10 0.0223(15) 0.0239(16) 0.0319(18) -0.0037(13) -0.0087(13) 0.0045(12)
C11 0.0214(15) 0.0277(17) 0.0361(19) 0.0018(14) -0.0095(13) 0.0095(13)
C12 0.0224(15) 0.0234(15) 0.0270(16) 0.0047(12) 0.0017(12) 0.0107(12)
C13 0.0187(14) 0.0163(13) 0.0266(15) 0.0059(12) 0.0043(12) 0.0068(11)
C14 0.0245(15) 0.0243(16) 0.0258(16) 0.0038(13) 0.0026(12) 0.0108(12)
C15 0.0296(18) 0.042(2) 0.035(2) -0.0077(16) -0.0062(15) 0.0185(16)
C16 0.0219(16) 0.0346(19) 0.051(2) 0.0017(17) -0.0038(15) 0.0086(14)
C17 0.0185(15) 0.0279(17) 0.048(2) 0.0123(15) 0.0105(14) 0.0103(13)
C18 0.0244(15) 0.0243(16) 0.0298(17) 0.0074(13) 0.0108(13) 0.0113(12)
C19 0.0289(15) 0.0252(15) 0.0186(14) 0.0069(12) 0.0093(12) 0.0160(13)
C20 0.0355(18) 0.0270(17) 0.0315(18) 0.0113(14) 0.0149(14) 0.0147(14)
C21 0.048(2) 0.045(2) 0.037(2) 0.0230(17) 0.0263(17) 0.0245(18)
C22 0.066(3) 0.053(2) 0.0234(17) 0.0163(17) 0.0229(18) 0.037(2)
C23 0.069(3) 0.036(2) 0.0205(17) 0.0031(15) 0.0098(17) 0.0279(19)
C24 0.049(2) 0.0248(16) 0.0216(16) 0.0046(13) 0.0100(15) 0.0151(15)
C25 0.0277(15) 0.0149(13) 0.0148(13) 0.0003(10) 0.0054(11) 0.0046(11)
C26 0.0366(18) 0.0237(16) 0.0248(16) 0.0074(13) 0.0063(14) 0.0118(14)
C27 0.056(2) 0.0217(16) 0.0239(17) 0.0060(13) 0.0029(16) 0.0125(16)
C28 0.058(2) 0.0149(15) 0.0172(15) 0.0023(12) 0.0024(15) -0.0032(14)
C29 0.0363(19) 0.0311(18) 0.0287(18) 0.0065(14) 0.0040(15) -0.0068(15)
C30 0.0302(17) 0.0225(16) 0.0269(16) 0.0042(13) 0.0044(13) 0.0046(13)
C31 0.0208(14) 0.0144(13) 0.0190(14) 0.0027(11) 0.0041(11) 0.0072(11)
C32 0.0224(15) 0.0249(16) 0.0227(15) 0.0004(12) 0.0055(12) 0.0058(12)
C33 0.0247(16) 0.0266(17) 0.0373(19) -0.0004(14) 0.0110(14) 0.0008(13)
C34 0.0398(19) 0.0177(15) 0.041(2) 0.0087(14) 0.0276(16) 0.0092(13)
C35 0.0434(19) 0.0258(16) 0.0253(16) 0.0109(13) 0.0160(14) 0.0211(15)
C36 0.0270(15) 0.0237(15) 0.0206(15) 0.0059(12) 0.0069(12) 0.0126(12)
C37 0.0166(13) 0.0153(13) 0.0183(14) 0.0019(11) 0.0003(10) 0.0058(10)
C38 0.0357(17) 0.0193(15) 0.0155(14) 0.0017(11) 0.0039(12) 0.0063(13)
C39 0.0419(19) 0.0219(16) 0.0184(15) 0.0065(12) 0.0008(13) 0.0034(14)
C40 0.0240(15) 0.0159(14) 0.0309(17) 0.0040(12) -0.0067(13) 0.0041(12)
C41 0.0233(15) 0.0175(14) 0.0337(17) 0.0036(12) 0.0070(13) 0.0097(12)
C42 0.0217(14) 0.0199(14) 0.0260(16) 0.0041(12) 0.0056(12) 0.0057(12)
Cl1 0.0218(3) 0.0222(3) 0.0213(3) 0.0066(3) 0.0035(3) 0.0033(3)
Cl2 0.0311(4) 0.0289(4) 0.0401(4) 0.0172(3) 0.0143(3) 0.0067(3)
N1 0.0219(12) 0.0217(12) 0.0165(12) 0.0021(10) 0.0021(9) 0.0118(10)
N2 0.0202(12) 0.0185(12) 0.0151(11) 0.0030(9) 0.0035(9) 0.0068(9)
N3 0.0201(12) 0.0184(12) 0.0176(12) 0.0032(9) 0.0049(9) 0.0087(10)
N4 0.0193(11) 0.0214(12) 0.0128(11) 0.0017(9) -0.0001(9) 0.0077(10)
N5 0.0158(11) 0.0158(11) 0.0159(11) 0.0020(9) 0.0019(9) 0.0049(9)
N6 0.0218(12) 0.0145(11) 0.0138(11) -0.0001(9) 0.0026(9) 0.0043(9)
O1 0.0240(11) 0.0388(13) 0.0217(11) 0.0023(9) 0.0009(9) 0.0225(10)
O2 0.0244(10) 0.0156(9) 0.0112(9) 0.0008(7) -0.0011(8) 0.0069(8)
P1 0.0197(3) 0.0158(3) 0.0160(3) 0.0029(3) 0.0058(3) 0.0079(3)
P2 0.0153(3) 0.0137(3) 0.0125(3) 0.0010(2) 0.0017(2) 0.0055(2)
U1 0.01588(5) 0.01294(5) 0.01181(5) 0.00193(3) 0.00269(3) 0.00597(3)

loop_
_atom_type_symbol
_atom_type_description
_atom_type_scat_dispersion_real
_atom_type_scat_dispersion_imag
_atom_type_scat_source
C C 0.0181 0.0091 'International Tables Vol C Tables 4.2.6.8 and 6.1.1.4'
H H 0.0000 0.0000 'International Tables Vol C Tables 4.2.6.8 and 6.1.1.4'
Cl Cl 0.3639 0.7018 'International Tables Vol C Tables 4.2.6.8 and 6.1.1.4'
N N 0.0311 0.0180 'International Tables Vol C Tables 4.2.6.8 and 6.1.1.4'
O O 0.0492 0.0322 'International Tables Vol C Tables 4.2.6.8 and 6.1.1.4'
P P 0.2955 0.4335 'International Tables Vol C Tables 4.2.6.8 and 6.1.1.4'
U U -4.3638 13.4090 'International Tables Vol C Tables 4.2.6.8 and 6.1.1.4'

loop_
_geom_angle_atom_site_label_1
_geom_angle_atom_site_label_2
_geom_angle_atom_site_label_3
_geom_angle
C2 C1 C6 120.5(3)
C2 C1 N3 127.9(3)
N3 C1 C6 111.6(2)
C1 C2 H2 120.6
C3 C2 C1 118.7(3)
C3 C2 H2 120.6
C2 C3 H3 119.8
C2 C3 C4 120.5(3)
C4 C3 H3 119.8
C3 C4 H4 119.2
C5 C4 C3 121.5(3)
C5 C4 H4 119.2
C4 C5 H5 120.8
C4 C5 C6 118.5(3)
C6 C5 H5 120.8
C5 C6 C1 120.4(3)
C5 C6 N6 128.7(3)
N6 C6 C1 110.9(2)
C12 C7 C8 117.9(3)
O2 C7 C8 122.7(3)
O2 C7 C12 119.4(3)
C7 C8 P2 120.6(2)
C9 C8 C7 120.3(3)
C9 C8 P2 118.8(2)
C8 C9 H9 119.7
C10 C9 C8 120.6(3)
C10 C9 H9 119.7
C9 C10 H10 120.5
C9 C10 C11 119.0(3)
C11 C10 H10 120.5
C10 C11 H11 119.4
C12 C11 C10 121.2(3)
C12 C11 H11 119.4
C7 C12 H12 119.5
C11 C12 C7 120.9(3)
C11 C12 H12 119.5
C14 C13 C18 120.2(3)
C14 C13 P1 119.5(2)
C18 C13 P1 120.3(2)
C13 C14 C15 117.3(3)
O1 C14 C13 122.5(3)
O1 C14 C15 120.2(3)
C14 C15 H15 119.2
C16 C15 C14 121.6(3)
C16 C15 H15 119.2
C15 C16 H16 119.5
C15 C16 C17 121.1(3)
C17 C16 H16 119.5
C16 C17 H17 120.5
C18 C17 C16 118.9(3)
C18 C17 H17 120.5
C13 C18 H18 119.6
C17 C18 C13 120.9(3)
C17 C18 H18 119.6
C20 C19 P1 117.9(2)
C24 C19 C20 119.9(3)
C24 C19 P1 122.1(3)
C19 C20 H20 120.0
C21 C20 C19 120.0(3)
C21 C20 H20 120.0
C20 C21 H21 120.0
C22 C21 C20 120.1(4)
C22 C21 H21 120.0
C21 C22 H22 119.6
C21 C22 C23 120.7(3)
C23 C22 H22 119.6
C22 C23 H23 120.0
C22 C23 C24 119.9(4)
C24 C23 H23 120.0
C19 C24 C23 119.4(3)
C19 C24 H24 120.3
C23 C24 H24 120.3
C26 C25 C30 120.2(3)
C26 C25 P1 119.7(2)
C30 C25 P1 120.1(2)
C25 C26 H26 120.1
C27 C26 C25 119.8(3)
C27 C26 H26 120.1
C26 C27 H27 120.0
C28 C27 C26 120.1(3)
C28 C27 H27 120.0
C27 C28 H28 119.6
C27 C28 C29 120.8(3)
C29 C28 H28 119.6
C28 C29 H29 120.0
C28 C29 C30 120.0(3)
C30 C29 H29 120.0
C25 C30 H30 120.4
C29 C30 C25 119.3(3)
C29 C30 H30 120.4
C32 C31 C36 119.8(3)
C32 C31 P2 119.4(2)
C36 C31 P2 120.8(2)
C31 C32 H32 120.3
C33 C32 C31 119.5(3)
C33 C32 H32 120.3
C32 C33 H33 119.7
C32 C33 C34 120.6(3)
C34 C33 H33 119.7
C33 C34 H34 119.9
C35 C34 C33 120.3(3)
C35 C34 H34 119.9
C34 C35 H35 120.0
C34 C35 C36 120.0(3)
C36 C35 H35 120.0
C31 C36 H36 120.1
C35 C36 C31 119.8(3)
C35 C36 H36 120.1
C38 C37 C42 120.4(3)
C38 C37 P2 117.6(2)
C42 C37 P2 122.0(2)
C37 C38 H38 120.1
C39 C38 C37 119.7(3)
C39 C38 H38 120.1
C38 C39 H39 120.1
C40 C39 C38 119.8(3)
C40 C39 H39 120.1
C39 C40 H40 119.8
C41 C40 C39 120.5(3)
C41 C40 H40 119.8
C40 C41 H41 119.9
C40 C41 C42 120.3(3)
C42 C41 H41 119.9
C37 C42 H42 120.4
C41 C42 C37 119.3(3)
C41 C42 H42 120.4
N2 N1 P1 121.38(19)
N2 N1 U1 102.88(16)
P1 N1 U1 134.75(13)
N3 N2 N1 103.7(2)
C1 N3 U1 131.03(18)
N2 N3 C1 122.7(2)
N2 N3 U1 106.11(18)
N5 N4 P2 120.62(19)
N5 N4 U1 102.56(16)
P2 N4 U1 136.20(13)
N6 N5 N4 104.1(2)
C6 N6 U1 130.41(18)
N5 N6 C6 122.7(2)
N5 N6 U1 106.81(17)
C14 O1 U1 145.2(2)
C7 O2 U1 140.11(18)
C13 P1 C19 109.99(15)
C13 P1 C25 108.89(14)
C19 P1 C25 109.04(14)
N1 P1 C13 105.57(13)
N1 P1 C19 112.05(14)
N1 P1 C25 111.22(14)
C8 P2 C31 108.63(13)
C8 P2 C37 110.34(13)
C37 P2 C31 108.26(13)
N4 P2 C8 105.15(13)
N4 P2 C31 112.33(13)
N4 P2 C37 112.07(13)
Cl2 U1 Cl1 163.07(3)
Cl2 U1 N4 81.17(6)
N1 U1 Cl1 86.20(6)
N1 U1 Cl2 85.69(6)
N1 U1 N4 147.29(8)
N1 U1 N6 102.50(7)
N3 U1 Cl1 78.59(6)
N3 U1 Cl2 85.01(6)
N3 U1 N1 47.02(8)
N3 U1 N4 101.78(7)
N3 U1 N6 55.64(7)
N4 U1 Cl1 97.98(6)
N6 U1 Cl1 83.50(6)
N6 U1 Cl2 83.80(6)
N6 U1 N4 46.50(7)
O1 U1 Cl1 99.98(7)
O1 U1 Cl2 90.53(7)
O1 U1 N1 67.28(8)
O1 U1 N3 114.31(8)
O1 U1 N4 142.12(8)
O1 U1 N6 168.75(8)
O1 U1 O2 79.67(8)
O2 U1 Cl1 93.38(6)
O2 U1 Cl2 101.59(6)
O2 U1 N1 146.29(7)
O2 U1 N3 164.73(8)
O2 U1 N4 66.18(7)
O2 U1 N6 110.94(7)

loop_
_geom_bond_atom_site_label_1
_geom_bond_atom_site_label_2
_geom_bond_distance
C1 C2 1.394(4)
C1 C6 1.410(4)
C1 N3 1.402(4)
C2 H2 0.9300
C2 C3 1.391(4)
C3 H3 0.9300
C3 C4 1.393(5)
C4 H4 0.9300
C4 C5 1.384(4)
C5 H5 0.9300
C5 C6 1.395(4)
C6 N6 1.402(4)
C7 C8 1.413(4)
C7 C12 1.401(4)
C7 O2 1.329(3)
C8 C9 1.409(4)
C8 P2 1.778(3)
C9 H9 0.9300
C9 C10 1.381(4)
C10 H10 0.9300
C10 C11 1.394(5)
C11 H11 0.9300
C11 C12 1.383(5)
C12 H12 0.9300
C13 C14 1.409(4)
C13 C18 1.411(4)
C13 P1 1.776(3)
C14 C15 1.410(5)
C14 O1 1.322(4)
C15 H15 0.9300
C15 C16 1.374(5)
C16 H16 0.9300
C16 C17 1.388(5)
C17 H17 0.9300
C17 C18 1.383(5)
C18 H18 0.9300
C19 C20 1.402(5)
C19 C24 1.393(5)
C19 P1 1.790(3)
C20 H20 0.9300
C20 C21 1.382(5)
C21 H21 0.9300
C21 C22 1.381(6)
C22 H22 0.9300
C22 C23 1.383(6)
C23 H23 0.9300
C23 C24 1.401(5)
C24 H24 0.9300
C25 C26 1.396(4)
C25 C30 1.396(5)
C25 P1 1.794(3)
C26 H26 0.9300
C26 C27 1.386(5)
C27 H27 0.9300
C27 C28 1.373(6)
C28 H28 0.9300
C28 C29 1.389(6)
C29 H29 0.9300
C29 C30 1.390(5)
C30 H30 0.9300
C31 C32 1.394(4)
C31 C36 1.400(4)
C31 P2 1.797(3)
C32 H32 0.9300
C32 C33 1.382(5)
C33 H33 0.9300
C33 C34 1.383(5)
C34 H34 0.9300
C34 C35 1.380(5)
C35 H35 0.9300
C35 C36 1.386(5)
C36 H36 0.9300
C37 C38 1.389(4)
C37 C42 1.396(4)
C37 P2 1.796(3)
C38 H38 0.9300
C38 C39 1.388(5)
C39 H39 0.9300
C39 C40 1.387(5)
C40 H40 0.9300
C40 C41 1.380(5)
C41 H41 0.9300
C41 C42 1.389(4)
C42 H42 0.9300
Cl1 U1 2.6419(7)
Cl2 U1 2.6218(8)
N1 N2 1.357(3)
N1 P1 1.629(2)
N1 U1 2.590(2)
N2 N3 1.268(3)
N3 U1 2.586(2)
N4 N5 1.357(3)
N4 P2 1.630(2)
N4 U1 2.641(2)
N5 N6 1.272(3)
N6 U1 2.613(2)
O1 U1 2.204(2)
O2 U1 2.2213(19)

loop_
_geom_torsion_atom_site_label_1
_geom_torsion_atom_site_label_2
_geom_torsion_atom_site_label_3
_geom_torsion_atom_site_label_4
_geom_torsion
C1 C2 C3 C4 -0.5(5)
C1 C6 N6 N5 173.9(3)
C1 C6 N6 U1 -3.4(4)
C2 C1 C6 C5 -1.0(4)
C2 C1 C6 N6 178.6(3)
C2 C1 N3 N2 1.4(5)
C2 C1 N3 U1 -173.6(2)
C2 C3 C4 C5 0.0(6)
C3 C4 C5 C6 0.0(5)
C4 C5 C6 C1 0.5(5)
C4 C5 C6 N6 -179.1(3)
C5 C6 N6 N5 -6.4(5)
C5 C6 N6 U1 176.3(2)
C6 C1 C2 C3 1.0(5)
C6 C1 N3 N2 -177.9(3)
C6 C1 N3 U1 7.2(4)
C7 C8 C9 C10 -0.2(5)
C7 C8 P2 C31 87.1(3)
C7 C8 P2 C37 -154.3(2)
C7 C8 P2 N4 -33.3(3)
C8 C7 C12 C11 0.0(5)
C8 C7 O2 U1 65.5(4)
C8 C9 C10 C11 -0.8(5)
C9 C8 P2 C31 -86.9(3)
C9 C8 P2 C37 31.6(3)
C9 C8 P2 N4 152.6(2)
C9 C10 C11 C12 1.5(6)
C10 C11 C12 C7 -1.1(6)
C12 C7 C8 C9 0.6(4)
C12 C7 C8 P2 -173.3(2)
C12 C7 O2 U1 -115.7(3)
C13 C14 C15 C16 -1.8(6)
C13 C14 O1 U1 -61.2(5)
C14 C13 C18 C17 -0.2(5)
C14 C13 P1 C19 155.5(2)
C14 C13 P1 C25 -85.1(3)
C14 C13 P1 N1 34.4(3)
C14 C15 C16 C17 0.8(7)
C15 C14 O1 U1 118.5(4)
C15 C16 C17 C18 0.5(6)
C16 C17 C18 C13 -0.8(5)
C18 C13 C14 C15 1.4(5)
C18 C13 C14 O1 -178.8(3)
C18 C13 P1 C19 -27.6(3)
C18 C13 P1 C25 91.8(3)
C18 C13 P1 N1 -148.7(2)
C19 C20 C21 C22 0.3(5)
C20 C19 C24 C23 -0.2(5)
C20 C19 P1 C13 -50.8(3)
C20 C19 P1 C25 -170.2(2)
C20 C19 P1 N1 66.3(3)
C20 C21 C22 C23 0.3(6)
C21 C22 C23 C24 -0.9(6)
C22 C23 C24 C19 0.8(6)
C24 C19 C20 C21 -0.3(5)
C24 C19 P1 C13 134.0(3)
C24 C19 P1 C25 14.6(3)
C24 C19 P1 N1 -108.9(3)
C25 C26 C27 C28 0.3(5)
C26 C25 C30 C29 0.3(5)
C26 C25 P1 C13 -36.1(3)
C26 C25 P1 C19 83.9(3)
C26 C25 P1 N1 -152.0(2)
C26 C27 C28 C29 0.1(5)
C27 C28 C29 C30 -0.3(5)
C28 C29 C30 C25 0.1(5)
C30 C25 C26 C27 -0.4(5)
C30 C25 P1 C13 143.2(3)
C30 C25 P1 C19 -96.8(3)
C30 C25 P1 N1 27.3(3)
C31 C32 C33 C34 0.7(5)
C32 C31 C36 C35 0.3(4)
C32 C31 P2 C8 -154.8(2)
C32 C31 P2 C37 85.4(3)
C32 C31 P2 N4 -38.9(3)
C32 C33 C34 C35 0.3(5)
C33 C34 C35 C36 -0.9(5)
C34 C35 C36 C31 0.6(5)
C36 C31 C32 C33 -1.0(5)
C36 C31 P2 C8 24.0(3)
C36 C31 P2 C37 -95.9(3)
C36 C31 P2 N4 139.9(2)
C37 C38 C39 C40 0.5(5)
C38 C37 C42 C41 0.3(5)
C38 C37 P2 C8 86.6(3)
C38 C37 P2 C31 -154.6(2)
C38 C37 P2 N4 -30.2(3)
C38 C39 C40 C41 1.0(5)
C39 C40 C41 C42 -1.9(5)
C40 C41 C42 C37 1.2(5)
C42 C37 C38 C39 -1.2(5)
C42 C37 P2 C8 -94.0(3)
C42 C37 P2 C31 24.7(3)
C42 C37 P2 N4 149.2(2)
N1 N2 N3 C1 178.9(3)
N1 N2 N3 U1 -5.1(2)
N2 N1 P1 C13 157.0(2)
N2 N1 P1 C19 37.3(3)
N2 N1 P1 C25 -85.1(3)
N3 C1 C2 C3 -178.2(3)
N3 C1 C6 C5 178.3(3)
N3 C1 C6 N6 -2.0(3)
N4 N5 N6 C6 -176.5(2)
N4 N5 N6 U1 1.3(2)
N5 N4 P2 C8 -169.6(2)
N5 N4 P2 C31 72.5(2)
N5 N4 P2 C37 -49.7(3)
O1 C14 C15 C16 178.5(4)
O2 C7 C8 C9 179.5(3)
O2 C7 C8 P2 5.5(4)
O2 C7 C12 C11 -178.9(3)
P1 C13 C14 C15 178.4(3)
P1 C13 C14 O1 -1.9(4)
P1 C13 C18 C17 -177.1(3)
P1 C19 C20 C21 -175.6(3)
P1 C19 C24 C23 174.9(3)
P1 C25 C26 C27 178.9(3)
P1 C25 C30 C29 -179.0(3)
P1 N1 N2 N3 175.2(2)
P2 C8 C9 C10 173.8(3)
P2 C31 C32 C33 177.8(3)
P2 C31 C36 C35 -178.5(2)
P2 C37 C38 C39 178.1(3)
P2 C37 C42 C41 -179.0(2)
P2 N4 N5 N6 -173.7(2)
U1 N1 N2 N3 5.0(2)
U1 N1 P1 C13 -36.6(2)
U1 N1 P1 C19 -156.30(18)
U1 N1 P1 C25 81.4(2)
U1 N4 N5 N6 -1.3(2)
U1 N4 P2 C8 21.2(2)
U1 N4 P2 C31 -96.8(2)
U1 N4 P2 C37 141.09(18)

loop_
_smtbx_masks_void_nr
_smtbx_masks_void_average_x
_smtbx_masks_void_average_y
_smtbx_masks_void_average_z
_smtbx_masks_void_volume
_smtbx_masks_void_count_electrons
1 0.198 -0.070 0.318 202.0 44.5
2 -0.198 0.070 0.682 202.0 42.7
